data_2101047
loop_
_publ_author_name
'Bieniok, A.'
'Baur, W. H.'

_publ_section_title
;
 Phase transition of zeolite NH~4~-Rho to a high-temperature but
 low-volume form
;
_journal_issue 5
_journal_name_full 'Acta Crystallographica Section B'
_journal_page_first 817
_journal_page_last 822
_journal_paper_doi 10.1107/S0108768193003568
_journal_volume 49
_journal_year 1993
_chemical_formula_sum 'Al12 Cs H44 N11 O96 Si36'
_chemical_formula_weight 3087.48
_symmetry_cell_setting cubic
_symmetry_space_group_name_Hall 'I -4 2 3'
_symmetry_space_group_name_H-M 'I -4 3 m'
_cell_angle_alpha 90.0
_cell_angle_beta 90.0
_cell_angle_gamma 90.0
_cell_formula_units_Z 1
_cell_length_a 14.48030(10)
_cell_length_b 14.48030(10)
_cell_length_c 14.48030(10)
_cell_volume 3036.22(4)
_diffrn_radiation_type CuK\a
_diffrn_radiation_wavelength 1.54056
_exptl_crystal_density_diffrn 1.688
_cod_data_source_file sh0025.cif
_cod_data_source_block sh0025a
_cod_original_cell_volume 3036
_cod_original_formula_sum 'H44 Al12 Cs N11 O96 Si36'
_cod_database_code 2101047

loop_
_atom_site_label
_atom_site_fract_x
_atom_site_fract_y
_atom_site_fract_z
Si .2718(2) .1220(2) .4230(2)
O(1) .2104(3) .0364(3) .3884(4)
O(2) .2175(4) .2175(4) .3983(6)
O(3) .1292(3) .1292(3) .6155(5)
Cs .0 .0 .5340(10)
N(1) -.022(2) .080(4) .176(4)
N(2) .212(2) .212(2) .161(3)

loop_
_geom_angle_atom_site_label_1
_geom_angle_atom_site_label_2
_geom_angle_atom_site_label_3
_geom_angle
O(1) Si O(3) 107.4(3)
O(1) Si O(2) 108.6(3)
O(1) Si O(1) 108.8(3)
O(3) Si O(2) 111.9(3)
O(3) Si O(1) 108.5(3)
O(2) Si O(1) 111.5(4)
Si O(1) Si' 134.6(3)
Si O(2) Si' 140.3(5)
Si O(3) Si' 145.0(3)

loop_
_geom_bond_atom_site_label_1
_geom_bond_atom_site_label_2
_geom_bond_distance
Si O(1) 1.606(5)
Si O(3) 1.623(6)
Si O(2) 1.630(7)
Si O(1) 1.669(6)
O(1) O(3) 2.602(6)
O(1) O(2) 2.628(7)
O(1) O(1) 2.663(7)
O(3) O(2) 2.696(7)
O(3) O(1) 2.671(6)
O(2) O(1) 2.728(8)
Cs O(3) 2.897(8)
Cs O(1) 3.290(7)
Cs O(3) 3.419(11)
N(1) O(3) 3.47(5)
N(1) O(2) 3.51(6)
N(1) O(1) 3.71(6)
N(2) O(2) 2.82(3)
N(2) O(1) 3.13(3)
Si Si' 3.021(4)
Si Si" 3.068(4)
Si Si"' 3.096(4)
